data_2212633
loop_
_publ_author_name
'Yathirajan, H. S.'
'Mayekar, Anil  N.'
'Sarojini, B. K.'
'Narayana, B.'
'Bolte, Michael'

_publ_section_title 7-Diethylamino-3-[(2<i>Z</i>)-3-(6-methoxy-2-naphthyl)prop-2-enoyl]-2<i>H</i>-chromen-2-one
_journal_coeditor_code LH2303
_journal_issue 3
_journal_name_full 'Acta Crystallographica Section E'
_journal_page_first o1140
_journal_page_last o1141
_journal_paper_doi 10.1107/S1600536807004771
_journal_volume 63
_journal_year 2007
_chemical_formula_iupac 'C27 H25 N O4'
_chemical_formula_moiety 'C27 H25 N O4'
_chemical_formula_sum 'C27 H25 N O4'
_chemical_formula_weight 427.48
_chemical_name_systematic
;
7-Diethylamino-3-[(2Z)-3-(6-methoxy-2-naphthyl)prop-2-enoyl]-2H-chromen-2-one
;
_space_group_IT_number 14
_symmetry_cell_setting monoclinic
_symmetry_space_group_name_Hall '-P 2ybc'
_symmetry_space_group_name_H-M 'P 1 21/c 1'
_atom_sites_solution_hydrogens geom
_atom_sites_solution_primary direct
_atom_sites_solution_secondary difmap
_audit_creation_method SHELXL-97
_cell_angle_alpha 90.00
_cell_angle_beta 107.246(5)
_cell_angle_gamma 90.00
_cell_formula_units_Z 4
_cell_length_a 20.8426(13)
_cell_length_b 7.9413(8)
_cell_length_c 13.5838(9)
_cell_measurement_reflns_used 10262
_cell_measurement_temperature 173(2)
_cell_measurement_theta_max 26.3
_cell_measurement_theta_min 2.1
_cell_volume 2147.3(3)
_computing_cell_refinement X-AREA
_computing_data_collection 'X-AREA (Stoe & Cie, 2001)'
_computing_data_reduction X-AREA
_computing_molecular_graphics 'PLATON (Spek, 2003)'
_computing_publication_material SHELXL97
_computing_structure_refinement 'SHELXL97 (Sheldrick, 1997)'
_computing_structure_solution 'SHELXS97 (Sheldrick, 1990)'
_diffrn_ambient_temperature 173(2)
_diffrn_measured_fraction_theta_full 0.996
_diffrn_measured_fraction_theta_max 0.990
_diffrn_measurement_device_type 'Stoe IPDS II two-circle'
_diffrn_measurement_method \w
_diffrn_radiation_monochromator graphite
_diffrn_radiation_source 'fine-focus sealed tube'
_diffrn_radiation_type MoK\a
_diffrn_radiation_wavelength 0.71073
_diffrn_reflns_av_R_equivalents 0.0568
_diffrn_reflns_av_sigmaI/netI 0.0471
_diffrn_reflns_limit_h_max 25
_diffrn_reflns_limit_h_min -25
_diffrn_reflns_limit_k_max 9
_diffrn_reflns_limit_k_min -8
_diffrn_reflns_limit_l_max 16
_diffrn_reflns_limit_l_min -16
_diffrn_reflns_number 12741
_diffrn_reflns_theta_full 25.00
_diffrn_reflns_theta_max 25.96
_diffrn_reflns_theta_min 2.05
_diffrn_standards_number 0
_exptl_absorpt_coefficient_mu 0.089
_exptl_absorpt_correction_type none
_exptl_crystal_colour red
_exptl_crystal_density_diffrn 1.322
_exptl_crystal_density_method 'not measured'
_exptl_crystal_description plate
_exptl_crystal_F_000 904
_exptl_crystal_size_max 0.23
_exptl_crystal_size_mid 0.17
_exptl_crystal_size_min 0.09
_refine_diff_density_max 0.250
_refine_diff_density_min -0.232
_refine_ls_extinction_method none
_refine_ls_goodness_of_fit_ref 1.090
_refine_ls_hydrogen_treatment constr
_refine_ls_matrix_type full
_refine_ls_number_parameters 292
_refine_ls_number_reflns 4162
_refine_ls_number_restraints 0
_refine_ls_restrained_S_all 1.090
_refine_ls_R_factor_all 0.0707
_refine_ls_R_factor_gt 0.0537
_refine_ls_shift/su_max 0.000
_refine_ls_shift/su_mean 0.000
_refine_ls_structure_factor_coef Fsqd
_refine_ls_weighting_details 'calc w=1/[\s^2^(Fo^2^)+(0.0668P)^2^+0.8794P] where P=(Fo^2^+2Fc^2^)/3'
_refine_ls_weighting_scheme calc
_refine_ls_wR_factor_gt 0.1437
_refine_ls_wR_factor_ref 0.1508
_reflns_number_gt 3162
_reflns_number_total 4162
_reflns_threshold_expression I>2\s(I)
_cod_data_source_file lh2303.cif
_cod_data_source_block I
_cod_depositor_comments
;
The following automatic conversions were performed:
'_symmetry_cell_setting' value 'Monoclinic' changed to 'monoclinic'
according to '/home/saulius/struct/CIF-dictionaries/cif_core.dic'
dictionary named 'cif_core.dic' version 2.4.1 from 2010-06-29.

Automatic conversion script
Id: cif_fix_enum 1527 2010-12-29 10:47:43Z saulius 

The following automatic conversions were performed:

'_symmetry_cell_setting' value 'Monoclinic' changed to 'monoclinic'
according to /home/saulius/struct/CIF-dictionaries/cif_core.dic
dictionary named 'cif_core.dic' version 2.4.1 from 2010-06-29.

Automatic conversion script
Id: cif_fix_values 1715 2011-07-08 13:25:40Z adriana 
;
_cod_original_sg_symbol_H-M 'P 21/c'
_cod_database_code 2212633
_cod_database_fobs_code 2212633

loop_
_symmetry_equiv_pos_as_xyz
'x, y, z'
'-x, y+1/2, -z+1/2'
'-x, -y, -z'
'x, -y-1/2, z-1/2'

loop_
_atom_site_type_symbol
_atom_site_label
_atom_site_fract_x
_atom_site_fract_y
_atom_site_fract_z
_atom_site_U_iso_or_equiv
_atom_site_adp_type
_atom_site_calc_flag
_atom_site_refinement_flags
_atom_site_occupancy
N N1 0.65796(9) 0.6008(3) 0.86777(13) 0.0375(4) Uani d . 1
O O1 0.23998(8) 0.5693(2) 0.64105(11) 0.0407(4) Uani d . 1
C C1 0.27106(11) 0.5802(3) 0.57698(16) 0.0330(5) Uani d . 1
C C2 0.23511(11) 0.5923(3) 0.46618(15) 0.0331(5) Uani d . 1
H H2 0.2590 0.6258 0.4198 0.040 Uiso calc R 1
C C3 0.16942(11) 0.5571(3) 0.42925(16) 0.0333(5) Uani d . 1
H H3 0.1486 0.5091 0.4761 0.040 Uiso calc R 1
C C11 0.34585(11) 0.5900(3) 0.61403(15) 0.0316(5) Uani d . 1
C C12 0.38720(11) 0.5756(3) 0.54508(15) 0.0340(5) Uani d . 1
O O12 0.36918(8) 0.5612(3) 0.45195(11) 0.0490(5) Uani d . 1
O O13 0.45617(7) 0.5759(2) 0.58984(10) 0.0375(4) Uani d . 1
C C14 0.48672(11) 0.5931(3) 0.69419(15) 0.0329(5) Uani d . 1
C C15 0.55527(11) 0.5851(3) 0.72676(15) 0.0360(5) Uani d . 1
H H15 0.5796 0.5639 0.6790 0.043 Uiso calc R 1
C C16 0.58962(11) 0.6089(3) 0.83247(16) 0.0357(5) Uani d . 1
C C17 0.55036(12) 0.6417(3) 0.90079(16) 0.0404(5) Uani d . 1
H H17 0.5724 0.6619 0.9717 0.049 Uiso calc R 1
C C18 0.48188(12) 0.6445(3) 0.86588(16) 0.0403(5) Uani d . 1
H H18 0.4571 0.6652 0.9132 0.048 Uiso calc R 1
C C19 0.44694(11) 0.6174(3) 0.76068(15) 0.0341(5) Uani d . 1
C C20 0.37684(11) 0.6122(3) 0.71763(16) 0.0342(5) Uani d . 1
H H20 0.3496 0.6247 0.7622 0.041 Uiso calc R 1
C C21 0.69805(11) 0.5457(3) 0.80098(16) 0.0379(5) Uani d . 1
H H21A 0.6729 0.4581 0.7531 0.046 Uiso calc R 1
H H21B 0.7404 0.4945 0.8441 0.046 Uiso calc R 1
C C22 0.71463(13) 0.6892(3) 0.73907(18) 0.0452(6) Uani d . 1
H H22A 0.6729 0.7385 0.6949 0.068 Uiso calc R 1
H H22B 0.7415 0.6465 0.6962 0.068 Uiso calc R 1
H H22C 0.7402 0.7755 0.7861 0.068 Uiso calc R 1
C C23 0.69617(12) 0.6511(3) 0.97263(15) 0.0376(5) Uani d . 1
H H23A 0.6706 0.7379 0.9975 0.045 Uiso calc R 1
H H23B 0.7393 0.7016 0.9714 0.045 Uiso calc R 1
C C24 0.71014(14) 0.5034(3) 1.04684(17) 0.0473(6) Uani d . 1
H H24A 0.6677 0.4614 1.0546 0.071 Uiso calc R 1
H H24B 0.7394 0.5401 1.1141 0.071 Uiso calc R 1
H H24C 0.7323 0.4134 1.0198 0.071 Uiso calc R 1
C C31 0.12654(11) 0.5855(3) 0.32370(15) 0.0319(5) Uani d . 1
C C32 0.06072(11) 0.5320(3) 0.29562(15) 0.0328(5) Uani d . 1
H H32 0.0453 0.4688 0.3435 0.039 Uiso calc R 1
C C33 0.01519(10) 0.5683(3) 0.19725(15) 0.0313(4) Uani d . 1
C C34 -0.05266(11) 0.5133(3) 0.16752(16) 0.0348(5) Uani d . 1
H H34 -0.0679 0.4431 0.2126 0.042 Uiso calc R 1
C C35 -0.09619(11) 0.5599(3) 0.07522(16) 0.0360(5) Uani d . 1
H H35 -0.1415 0.5225 0.0566 0.043 Uiso calc R 1
C C36 -0.07412(11) 0.6644(3) 0.00664(15) 0.0331(5) Uani d . 1
C C37 -0.00836(11) 0.7124(3) 0.03008(15) 0.0314(4) Uani d . 1
H H37 0.0063 0.7783 -0.0175 0.038 Uiso calc R 1
C C38 0.03820(10) 0.6639(3) 0.12572(15) 0.0300(4) Uani d . 1
C C39 0.10701(10) 0.7108(3) 0.15387(15) 0.0319(4) Uani d . 1
H H39 0.1237 0.7692 0.1056 0.038 Uiso calc R 1
C C40 0.14963(11) 0.6736(3) 0.24909(15) 0.0326(5) Uani d . 1
H H40 0.1954 0.7069 0.2659 0.039 Uiso calc R 1
O O41 -0.12396(8) 0.7075(2) -0.08050(11) 0.0393(4) Uani d . 1
C C41 -0.10493(13) 0.8143(3) -0.15214(17) 0.0426(6) Uani d . 1
H H41A -0.0847 0.9178 -0.1172 0.064 Uiso calc R 1
H H41B -0.1448 0.8426 -0.2093 0.064 Uiso calc R 1
H H41C -0.0723 0.7555 -0.1790 0.064 Uiso calc R 1

loop_
_atom_site_aniso_label
_atom_site_aniso_U_11
_atom_site_aniso_U_22
_atom_site_aniso_U_33
_atom_site_aniso_U_12
_atom_site_aniso_U_13
_atom_site_aniso_U_23
N1 0.0359(10) 0.0472(12) 0.0290(9) -0.0003(8) 0.0089(7) -0.0048(8)
O1 0.0350(8) 0.0546(10) 0.0361(8) 0.0039(7) 0.0160(6) 0.0034(7)
C1 0.0366(11) 0.0298(11) 0.0359(10) 0.0042(9) 0.0160(9) 0.0001(8)
C2 0.0364(11) 0.0324(11) 0.0322(10) 0.0011(9) 0.0129(8) -0.0009(8)
C3 0.0372(11) 0.0316(11) 0.0332(10) 0.0012(9) 0.0138(8) 0.0013(8)
C11 0.0353(11) 0.0312(11) 0.0301(10) 0.0002(9) 0.0127(8) -0.0017(8)
C12 0.0318(11) 0.0410(12) 0.0293(10) -0.0027(9) 0.0092(8) -0.0043(9)
O12 0.0361(8) 0.0840(14) 0.0287(8) -0.0036(9) 0.0123(6) -0.0121(8)
O13 0.0313(8) 0.0559(10) 0.0265(7) -0.0034(7) 0.0104(6) -0.0068(6)
C14 0.0382(12) 0.0358(12) 0.0260(9) -0.0022(9) 0.0113(8) -0.0039(8)
C15 0.0373(12) 0.0443(13) 0.0286(10) -0.0028(10) 0.0131(9) -0.0047(9)
C16 0.0374(12) 0.0382(12) 0.0322(10) -0.0015(9) 0.0113(9) -0.0009(9)
C17 0.0425(13) 0.0530(15) 0.0254(10) 0.0024(11) 0.0096(9) -0.0038(9)
C18 0.0426(13) 0.0524(15) 0.0291(10) 0.0039(11) 0.0153(9) -0.0047(9)
C19 0.0388(12) 0.0369(12) 0.0290(10) 0.0010(9) 0.0137(9) -0.0027(8)
C20 0.0386(12) 0.0354(12) 0.0328(10) 0.0034(9) 0.0171(9) 0.0009(8)
C21 0.0360(11) 0.0446(13) 0.0343(10) -0.0004(10) 0.0120(9) -0.0068(9)
C22 0.0452(13) 0.0520(15) 0.0421(12) -0.0084(12) 0.0183(10) -0.0072(11)
C23 0.0397(12) 0.0389(13) 0.0319(10) -0.0004(10) 0.0068(9) -0.0029(9)
C24 0.0589(16) 0.0427(14) 0.0387(12) 0.0067(12) 0.0116(11) 0.0019(10)
C31 0.0348(11) 0.0313(11) 0.0320(10) 0.0010(9) 0.0133(8) -0.0016(8)
C32 0.0380(11) 0.0317(11) 0.0318(10) -0.0003(9) 0.0153(8) 0.0019(8)
C33 0.0341(11) 0.0310(11) 0.0322(10) -0.0023(9) 0.0147(8) -0.0018(8)
C34 0.0357(11) 0.0372(12) 0.0344(10) -0.0045(9) 0.0149(9) -0.0002(9)
C35 0.0320(11) 0.0401(13) 0.0370(11) -0.0040(10) 0.0121(9) -0.0032(9)
C36 0.0360(11) 0.0337(12) 0.0299(10) 0.0023(9) 0.0102(8) -0.0037(8)
C37 0.0383(11) 0.0291(10) 0.0298(9) 0.0016(9) 0.0148(8) -0.0015(8)
C38 0.0359(11) 0.0273(11) 0.0300(9) 0.0006(9) 0.0147(8) -0.0031(8)
C39 0.0339(11) 0.0320(11) 0.0341(10) -0.0001(9) 0.0168(8) 0.0002(8)
C40 0.0315(11) 0.0345(12) 0.0340(10) -0.0003(9) 0.0130(8) -0.0012(8)
O41 0.0355(8) 0.0457(9) 0.0354(8) 0.0007(7) 0.0084(6) 0.0057(7)
C41 0.0444(13) 0.0473(14) 0.0364(11) 0.0054(11) 0.0125(10) 0.0074(10)

loop_
_atom_type_symbol
_atom_type_description
_atom_type_scat_dispersion_real
_atom_type_scat_dispersion_imag
_atom_type_scat_source
C C 0.0033 0.0016 'International Tables Vol C Tables 4.2.6.8 and 6.1.1.4'
H H 0.0000 0.0000 'International Tables Vol C Tables 4.2.6.8 and 6.1.1.4'
N N 0.0061 0.0033 'International Tables Vol C Tables 4.2.6.8 and 6.1.1.4'
O O 0.0106 0.0060 'International Tables Vol C Tables 4.2.6.8 and 6.1.1.4'

loop_
_geom_angle_atom_site_label_1
_geom_angle_atom_site_label_2
_geom_angle_atom_site_label_3
_geom_angle
C16 N1 C23 122.62(18)
C16 N1 C21 121.51(17)
C23 N1 C21 115.84(18)
O1 C1 C2 120.8(2)
O1 C1 C11 118.76(18)
C2 C1 C11 120.39(18)
C3 C2 C1 121.5(2)
C3 C2 H2 119.2
C1 C2 H2 119.2
C2 C3 C31 126.4(2)
C2 C3 H3 116.8
C31 C3 H3 116.8
C20 C11 C12 118.79(19)
C20 C11 C1 118.62(18)
C12 C11 C1 122.59(18)
O12 C12 O13 114.70(18)
O12 C12 C11 128.3(2)
O13 C12 C11 116.98(17)
C14 O13 C12 123.70(16)
C15 C14 O13 116.66(18)
C15 C14 C19 123.82(19)
O13 C14 C19 119.53(19)
C14 C15 C16 119.3(2)
C14 C15 H15 120.4
C16 C15 H15 120.4
N1 C16 C15 120.83(19)
N1 C16 C17 121.28(18)
C15 C16 C17 117.9(2)
C18 C17 C16 121.19(19)
C18 C17 H17 119.4
C16 C17 H17 119.4
C17 C18 C19 121.4(2)
C17 C18 H18 119.3
C19 C18 H18 119.3
C20 C19 C14 117.80(18)
C20 C19 C18 125.8(2)
C14 C19 C18 116.3(2)
C11 C20 C19 123.04(19)
C11 C20 H20 118.5
C19 C20 H20 118.5
N1 C21 C22 112.5(2)
N1 C21 H21A 109.1
C22 C21 H21A 109.1
N1 C21 H21B 109.1
C22 C21 H21B 109.1
H21A C21 H21B 107.8
C21 C22 H22A 109.5
C21 C22 H22B 109.5
H22A C22 H22B 109.5
C21 C22 H22C 109.5
H22A C22 H22C 109.5
H22B C22 H22C 109.5
N1 C23 C24 112.2(2)
N1 C23 H23A 109.2
C24 C23 H23A 109.2
N1 C23 H23B 109.2
C24 C23 H23B 109.2
H23A C23 H23B 107.9
C23 C24 H24A 109.5
C23 C24 H24B 109.5
H24A C24 H24B 109.5
C23 C24 H24C 109.5
H24A C24 H24C 109.5
H24B C24 H24C 109.5
C32 C31 C40 118.18(19)
C32 C31 C3 119.49(19)
C40 C31 C3 122.28(19)
C31 C32 C33 122.05(19)
C31 C32 H32 119.0
C33 C32 H32 119.0
C34 C33 C32 122.46(19)
C34 C33 C38 118.60(19)
C32 C33 C38 118.95(19)
C35 C34 C33 120.9(2)
C35 C34 H34 119.6
C33 C34 H34 119.6
C34 C35 C36 120.3(2)
C34 C35 H35 119.8
C36 C35 H35 119.8
C37 C36 O41 125.75(19)
C37 C36 C35 120.47(19)
O41 C36 C35 113.77(19)
C36 C37 C38 120.13(19)
C36 C37 H37 119.9
C38 C37 H37 119.9
C39 C38 C33 118.29(18)
C39 C38 C37 122.34(19)
C33 C38 C37 119.36(19)
C40 C39 C38 121.27(19)
C40 C39 H39 119.4
C38 C39 H39 119.4
C39 C40 C31 121.1(2)
C39 C40 H40 119.4
C31 C40 H40 119.4
C36 O41 C41 116.36(17)
O41 C41 H41A 109.5
O41 C41 H41B 109.5
H41A C41 H41B 109.5
O41 C41 H41C 109.5
H41A C41 H41C 109.5
H41B C41 H41C 109.5

loop_
_geom_bond_atom_site_label_1
_geom_bond_atom_site_label_2
_geom_bond_distance
N1 C16 1.363(3)
N1 C23 1.466(3)
N1 C21 1.471(3)
O1 C1 1.232(3)
C1 C2 1.472(3)
C1 C11 1.491(3)
C2 C3 1.341(3)
C2 H2 0.9500
C3 C31 1.465(3)
C3 H3 0.9500
C11 C20 1.375(3)
C11 C12 1.453(3)
C12 O12 1.214(2)
C12 O13 1.385(3)
O13 C14 1.378(2)
C14 C15 1.366(3)
C14 C19 1.409(3)
C15 C16 1.414(3)
C15 H15 0.9500
C16 C17 1.432(3)
C17 C18 1.364(3)
C17 H17 0.9500
C18 C19 1.415(3)
C18 H18 0.9500
C19 C20 1.404(3)
C20 H20 0.9500
C21 C22 1.516(3)
C21 H21A 0.9900
C21 H21B 0.9900
C22 H22A 0.9800
C22 H22B 0.9800
C22 H22C 0.9800
C23 C24 1.517(3)
C23 H23A 0.9900
C23 H23B 0.9900
C24 H24A 0.9800
C24 H24B 0.9800
C24 H24C 0.9800
C31 C32 1.377(3)
C31 C40 1.427(3)
C32 C33 1.420(3)
C32 H32 0.9500
C33 C34 1.419(3)
C33 C38 1.424(3)
C34 C35 1.363(3)
C34 H34 0.9500
C35 C36 1.422(3)
C35 H35 0.9500
C36 C37 1.366(3)
C36 O41 1.367(2)
C37 C38 1.425(3)
C37 H37 0.9500
C38 C39 1.420(3)
C39 C40 1.367(3)
C39 H39 0.9500
C40 H40 0.9500
O41 C41 1.433(3)
C41 H41A 0.9800
C41 H41B 0.9800
C41 H41C 0.9800

loop_
_geom_torsion_atom_site_label_1
_geom_torsion_atom_site_label_2
_geom_torsion_atom_site_label_3
_geom_torsion_atom_site_label_4
_geom_torsion
O1 C1 C2 C3 -14.1(3)
C11 C1 C2 C3 169.1(2)
C1 C2 C3 C31 171.4(2)
O1 C1 C11 C20 -9.8(3)
C2 C1 C11 C20 167.1(2)
O1 C1 C11 C12 169.7(2)
C2 C1 C11 C12 -13.4(3)
C20 C11 C12 O12 -177.3(2)
C1 C11 C12 O12 3.2(4)
C20 C11 C12 O13 3.5(3)
C1 C11 C12 O13 -175.98(19)
O12 C12 O13 C14 179.1(2)
C11 C12 O13 C14 -1.6(3)
C12 O13 C14 C15 177.8(2)
C12 O13 C14 C19 -2.2(3)
O13 C14 C15 C16 177.4(2)
C19 C14 C15 C16 -2.6(4)
C23 N1 C16 C15 169.9(2)
C21 N1 C16 C15 -8.1(3)
C23 N1 C16 C17 -10.1(4)
C21 N1 C16 C17 171.9(2)
C14 C15 C16 N1 179.6(2)
C14 C15 C16 C17 -0.5(3)
N1 C16 C17 C18 -177.9(2)
C15 C16 C17 C18 2.1(4)
C16 C17 C18 C19 -0.9(4)
C15 C14 C19 C20 -176.0(2)
O13 C14 C19 C20 4.0(3)
C15 C14 C19 C18 3.8(3)
O13 C14 C19 C18 -176.2(2)
C17 C18 C19 C20 177.8(2)
C17 C18 C19 C14 -2.0(4)
C12 C11 C20 C19 -1.7(3)
C1 C11 C20 C19 177.8(2)
C14 C19 C20 C11 -2.1(3)
C18 C19 C20 C11 178.1(2)
C16 N1 C21 C22 86.8(3)
C23 N1 C21 C22 -91.4(2)
C16 N1 C23 C24 93.0(3)
C21 N1 C23 C24 -88.8(3)
C2 C3 C31 C32 175.6(2)
C2 C3 C31 C40 -7.1(3)
C40 C31 C32 C33 -2.8(3)
C3 C31 C32 C33 174.6(2)
C31 C32 C33 C34 179.8(2)
C31 C32 C33 C38 -0.4(3)
C32 C33 C34 C35 175.6(2)
C38 C33 C34 C35 -4.2(3)
C33 C34 C35 C36 0.3(3)
C34 C35 C36 C37 3.2(3)
C34 C35 C36 O41 -176.9(2)
O41 C36 C37 C38 177.58(19)
C35 C36 C37 C38 -2.6(3)
C34 C33 C38 C39 -176.7(2)
C32 C33 C38 C39 3.5(3)
C34 C33 C38 C37 4.8(3)
C32 C33 C38 C37 -175.03(19)
C36 C37 C38 C39 -179.8(2)
C36 C37 C38 C33 -1.4(3)
C33 C38 C39 C40 -3.4(3)
C37 C38 C39 C40 175.0(2)
C38 C39 C40 C31 0.2(3)
C32 C31 C40 C39 2.9(3)
C3 C31 C40 C39 -174.4(2)
C37 C36 O41 C41 -0.9(3)
C35 C36 O41 C41 179.33(19)

loop_
_cod_related_entry_id
_cod_related_entry_database
_cod_related_entry_code
1 ChemSpider 30655184
